data_2235400
loop_
_publ_author_name
'Hou, Qing-Gao'
'Zhao, Chang-Qiu'

_publ_section_title
;
 1,2-Diphenyl-2-[(1-phenylethyl)amino]ethanol
;
_journal_coeditor_code DS2194
_journal_issue 7
_journal_name_full 'Acta Crystallographica Section E'
_journal_page_first o2220
_journal_paper_doi 10.1107/S1600536812027420
_journal_volume 68
_journal_year 2012
_chemical_formula_iupac 'C22 H23 N O'
_chemical_formula_moiety 'C22 H23 N O'
_chemical_formula_sum 'C22 H23 N O'
_chemical_formula_weight 317.41
_chemical_name_systematic
;
1,2-Diphenyl-2-[(1-phenylethyl)amino]ethanol
;
_space_group_IT_number 19
_symmetry_cell_setting orthorhombic
_symmetry_space_group_name_Hall 'P 2ac 2ab'
_symmetry_space_group_name_H-M 'P 21 21 21'
_atom_sites_solution_hydrogens geom
_atom_sites_solution_primary direct
_atom_sites_solution_secondary difmap
_audit_creation_method SHELXL-97
_cell_angle_alpha 90.00
_cell_angle_beta 90.00
_cell_angle_gamma 90.00
_cell_formula_units_Z 4
_cell_length_a 6.307(4)
_cell_length_b 12.801(7)
_cell_length_c 22.490(12)
_cell_measurement_reflns_used 3097
_cell_measurement_temperature 298(2)
_cell_measurement_theta_max 21.508
_cell_measurement_theta_min 2.411
_cell_volume 1815.8(18)
_computing_cell_refinement 'SAINT (Siemens, 1996)'
_computing_data_collection 'SMART (Siemens, 1996)'
_computing_data_reduction 'SAINT (Siemens, 1996)'
_computing_molecular_graphics 'SHELXTL (Sheldrick, 2008)'
_computing_publication_material 'SHELXTL (Sheldrick, 2008)'
_computing_structure_refinement 'SHELXL97 (Sheldrick, 2008)'
_computing_structure_solution 'SHELXS97 (Sheldrick, 2008)'
_diffrn_ambient_temperature 298(2)
_diffrn_measured_fraction_theta_full 0.992
_diffrn_measured_fraction_theta_max 0.992
_diffrn_measurement_device_type 'Siemens SMART CCD area-detector'
_diffrn_measurement_method 'phi and omega scans'
_diffrn_radiation_monochromator graphite
_diffrn_radiation_source 'fine-focus sealed tube'
_diffrn_radiation_type MoK\a
_diffrn_radiation_wavelength 0.71073
_diffrn_reflns_av_R_equivalents 0.0711
_diffrn_reflns_av_sigmaI/netI 0.0644
_diffrn_reflns_limit_h_max 8
_diffrn_reflns_limit_h_min -8
_diffrn_reflns_limit_k_max 17
_diffrn_reflns_limit_k_min -16
_diffrn_reflns_limit_l_max 22
_diffrn_reflns_limit_l_min -29
_diffrn_reflns_number 11619
_diffrn_reflns_theta_full 28.30
_diffrn_reflns_theta_max 28.30
_diffrn_reflns_theta_min 2.41
_exptl_absorpt_coefficient_mu 0.070
_exptl_absorpt_correction_T_max 0.9854
_exptl_absorpt_correction_T_min 0.9657
_exptl_absorpt_correction_type multi-scan
_exptl_absorpt_process_details '(SADABS; Sheldrick, 1996)'
_exptl_crystal_colour colourless
_exptl_crystal_density_diffrn 1.161
_exptl_crystal_density_method 'not measured'
_exptl_crystal_description needle
_exptl_crystal_F_000 680
_exptl_crystal_size_max 0.50
_exptl_crystal_size_mid 0.29
_exptl_crystal_size_min 0.21
_refine_diff_density_max 0.320
_refine_diff_density_min -0.296
_refine_ls_extinction_method none
_refine_ls_goodness_of_fit_ref 1.000
_refine_ls_hydrogen_treatment constr
_refine_ls_matrix_type full
_refine_ls_number_parameters 218
_refine_ls_number_reflns 4471
_refine_ls_number_restraints 0
_refine_ls_restrained_S_all 1.000
_refine_ls_R_factor_all 0.0966
_refine_ls_R_factor_gt 0.0586
_refine_ls_shift/su_max 0.001
_refine_ls_shift/su_mean 0.000
_refine_ls_structure_factor_coef Fsqd
_refine_ls_weighting_details 'calc w=1/[\s^2^(Fo^2^)+(0.0777P)^2^+0.0000P] where P=(Fo^2^+2Fc^2^)/3'
_refine_ls_weighting_scheme calc
_refine_ls_wR_factor_gt 0.1437
_refine_ls_wR_factor_ref 0.1601
_reflns_number_gt 2660
_reflns_number_total 4471
_reflns_threshold_expression I>2sigma(I)
_cod_data_source_file ds2194.cif
_cod_data_source_block I
_cod_original_cell_volume 1815.7(17)
_cod_database_code 2235400
_cod_database_fobs_code 2235400

loop_
_symmetry_equiv_pos_as_xyz
'x, y, z'
'-x+1/2, -y, z+1/2'
'-x, y+1/2, -z+1/2'
'x+1/2, -y+1/2, -z'

loop_
_atom_site_type_symbol
_atom_site_label
_atom_site_fract_x
_atom_site_fract_y
_atom_site_fract_z
_atom_site_U_iso_or_equiv
_atom_site_adp_type
_atom_site_calc_flag
_atom_site_refinement_flags
_atom_site_occupancy
_atom_site_symmetry_multiplicity
N N1 0.1361(3) 0.17083(12) 0.92509(8) 0.0483(5) Uani d . 1 1
H H1A 0.2115 0.2278 0.9353 0.058 Uiso d R 1 1
O O1 -0.1676(3) 0.15306(12) 1.01455(7) 0.0583(5) Uani d . 1 1
H H1 -0.1779 0.1634 0.9787 0.087 Uiso calc R 1 1
C C1 0.0499(4) 0.13193(16) 1.02933(10) 0.0485(5) Uani d . 1 1
H H1C 0.1173 0.1976 1.0414 0.058 Uiso calc R 1 1
C C2 0.0702(4) 0.05485(16) 1.07981(10) 0.0470(5) Uani d . 1 1
C C3 -0.0921(5) -0.01341(18) 1.09504(11) 0.0610(7) Uani d . 1 1
H H3 -0.2206 -0.0099 1.0749 0.073 Uiso calc R 1 1
C C4 -0.0662(6) -0.0858(2) 1.13920(12) 0.0772(8) Uani d . 1 1
H H4 -0.1770 -0.1307 1.1487 0.093 Uiso calc R 1 1
C C5 0.1249(6) -0.0928(2) 1.17002(12) 0.0811(9) Uani d . 1 1
H H5 0.1427 -0.1424 1.1998 0.097 Uiso calc R 1 1
C C6 0.2869(5) -0.0255(2) 1.15575(12) 0.0775(9) Uani d . 1 1
H H6 0.4153 -0.0295 1.1760 0.093 Uiso calc R 1 1
C C7 0.2594(5) 0.04835(19) 1.11128(11) 0.0621(7) Uani d . 1 1
H H7 0.3693 0.0942 1.1024 0.075 Uiso calc R 1 1
C C8 0.1619(4) 0.09159(15) 0.97284(9) 0.0455(5) Uani d . 1 1
H H8 0.3136 0.0881 0.9820 0.055 Uiso calc R 1 1
C C9 0.0926(4) -0.01903(16) 0.95574(9) 0.0478(5) Uani d . 1 1
C C10 -0.1051(4) -0.03981(18) 0.93349(11) 0.0580(6) Uani d . 1 1
H H10 -0.2015 0.0145 0.9285 0.070 Uiso calc R 1 1
C C11 -0.1636(5) -0.1413(2) 0.91822(12) 0.0695(7) Uani d . 1 1
H H11 -0.2984 -0.1546 0.9032 0.083 Uiso calc R 1 1
C C12 -0.0218(6) -0.2215(2) 0.92537(13) 0.0787(9) Uani d . 1 1
H H12 -0.0601 -0.2891 0.9148 0.094 Uiso calc R 1 1
C C13 0.1766(6) -0.2023(2) 0.94810(11) 0.0790(9) Uani d . 1 1
H H13 0.2721 -0.2569 0.9535 0.095 Uiso calc R 1 1
C C14 0.2331(5) -0.10146(18) 0.96280(10) 0.0621(7) Uani d . 1 1
H H14 0.3680 -0.0885 0.9777 0.075 Uiso calc R 1 1
C C15 0.2056(4) 0.13711(19) 0.86494(10) 0.0557(6) Uani d . 1 1
H H15 0.1306 0.0720 0.8558 0.067 Uiso calc R 1 1
C C16 0.4411(5) 0.1131(3) 0.86352(13) 0.0943(11) Uani d . 1 1
H H16A 0.5194 0.1738 0.8757 0.141 Uiso calc R 1 1
H H16B 0.4818 0.0939 0.8239 0.141 Uiso calc R 1 1
H H16C 0.4711 0.0563 0.8901 0.141 Uiso calc R 1 1
C C17 0.1383(4) 0.21679(17) 0.81918(9) 0.0529(6) Uani d . 1 1
C C18 -0.0514(5) 0.2047(2) 0.78936(12) 0.0708(7) Uani d . 1 1
H H18 -0.1364 0.1473 0.7982 0.085 Uiso calc R 1 1
C C19 -0.1189(7) 0.2751(3) 0.74684(14) 0.1008(12) Uani d . 1 1
H H19 -0.2490 0.2665 0.7280 0.121 Uiso calc R 1 1
C C20 0.0119(11) 0.3595(3) 0.73269(16) 0.1194(17) Uani d . 1 1
H H20 -0.0280 0.4064 0.7031 0.143 Uiso calc R 1 1
C C21 0.1949(9) 0.3727(3) 0.76188(19) 0.1124(15) Uani d . 1 1
H H21 0.2794 0.4302 0.7530 0.135 Uiso calc R 1 1
C C22 0.2613(6) 0.3028(2) 0.80495(12) 0.0826(9) Uani d . 1 1
H H22 0.3894 0.3136 0.8245 0.099 Uiso calc R 1 1

loop_
_atom_site_aniso_label
_atom_site_aniso_U_11
_atom_site_aniso_U_22
_atom_site_aniso_U_33
_atom_site_aniso_U_12
_atom_site_aniso_U_13
_atom_site_aniso_U_23
N1 0.0643(13) 0.0404(8) 0.0402(9) -0.0054(8) 0.0012(9) -0.0029(8)
O1 0.0641(12) 0.0634(9) 0.0473(8) 0.0145(8) -0.0044(8) 0.0033(7)
C1 0.0546(14) 0.0432(11) 0.0478(12) 0.0012(10) -0.0004(11) -0.0010(10)
C2 0.0614(14) 0.0433(10) 0.0363(10) 0.0026(10) 0.0002(11) -0.0068(9)
C3 0.0647(16) 0.0626(14) 0.0556(14) -0.0012(13) 0.0005(13) 0.0061(12)
C4 0.106(2) 0.0668(16) 0.0587(16) -0.0146(16) 0.0050(18) 0.0115(14)
C5 0.125(3) 0.0666(16) 0.0515(15) 0.0088(19) -0.0084(19) 0.0114(13)
C6 0.094(2) 0.0794(17) 0.0587(16) 0.0127(18) -0.0215(17) -0.0033(15)
C7 0.0732(18) 0.0578(13) 0.0552(14) -0.0007(13) -0.0096(14) -0.0035(12)
C8 0.0490(12) 0.0431(10) 0.0446(11) 0.0008(10) 0.0004(10) -0.0011(9)
C9 0.0598(15) 0.0451(11) 0.0385(11) 0.0054(10) 0.0038(11) -0.0021(9)
C10 0.0578(16) 0.0548(13) 0.0613(14) 0.0041(11) -0.0007(13) -0.0060(11)
C11 0.0788(19) 0.0655(15) 0.0643(15) -0.0126(14) -0.0010(15) -0.0126(13)
C12 0.128(3) 0.0460(13) 0.0621(16) -0.0081(16) 0.0044(18) -0.0076(13)
C13 0.120(3) 0.0516(14) 0.0654(16) 0.0206(17) -0.0123(18) -0.0053(13)
C14 0.0788(18) 0.0537(12) 0.0540(13) 0.0154(12) -0.0063(14) -0.0070(11)
C15 0.0649(16) 0.0579(12) 0.0443(12) 0.0038(12) 0.0067(11) -0.0047(11)
C16 0.077(2) 0.144(3) 0.0618(18) 0.038(2) 0.0151(16) 0.011(2)
C17 0.0719(17) 0.0502(11) 0.0368(11) -0.0049(12) 0.0050(12) -0.0075(10)
C18 0.079(2) 0.0720(16) 0.0615(15) -0.0004(15) -0.0066(15) -0.0065(15)
C19 0.130(3) 0.107(3) 0.0654(19) 0.032(2) -0.031(2) -0.016(2)
C20 0.214(6) 0.091(3) 0.053(2) 0.040(3) 0.006(3) 0.0041(19)
C21 0.183(5) 0.0677(19) 0.086(2) -0.012(3) 0.035(3) 0.0164(19)
C22 0.116(3) 0.0656(15) 0.0658(15) -0.0227(17) 0.0110(17) -0.0010(14)

loop_
_atom_type_symbol
_atom_type_description
_atom_type_scat_dispersion_real
_atom_type_scat_dispersion_imag
_atom_type_scat_source
C C 0.0033 0.0016 'International Tables Vol C Tables 4.2.6.8 and 6.1.1.4'
H H 0.0000 0.0000 'International Tables Vol C Tables 4.2.6.8 and 6.1.1.4'
N N 0.0061 0.0033 'International Tables Vol C Tables 4.2.6.8 and 6.1.1.4'
O O 0.0106 0.0060 'International Tables Vol C Tables 4.2.6.8 and 6.1.1.4'

loop_
_geom_angle_atom_site_label_1
_geom_angle_atom_site_label_2
_geom_angle_atom_site_label_3
_geom_angle
C8 N1 C15 115.29(17)
C8 N1 H1A 108.1
C15 N1 H1A 108.1
C1 O1 H1 109.5
O1 C1 C2 112.21(19)
O1 C1 C8 108.02(18)
C2 C1 C8 111.21(17)
O1 C1 H1C 108.4
C2 C1 H1C 108.4
C8 C1 H1C 108.4
C3 C2 C7 118.0(2)
C3 C2 C1 122.3(2)
C7 C2 C1 119.7(2)
C4 C3 C2 121.1(3)
C4 C3 H3 119.4
C2 C3 H3 119.4
C3 C4 C5 120.5(3)
C3 C4 H4 119.7
C5 C4 H4 119.7
C6 C5 C4 119.1(3)
C6 C5 H5 120.5
C4 C5 H5 120.5
C5 C6 C7 120.2(3)
C5 C6 H6 119.9
C7 C6 H6 119.9
C6 C7 C2 121.0(3)
C6 C7 H7 119.5
C2 C7 H7 119.5
N1 C8 C9 114.75(17)
N1 C8 C1 108.46(16)
C9 C8 C1 112.69(18)
N1 C8 H8 106.8
C9 C8 H8 106.8
C1 C8 H8 106.8
C10 C9 C14 118.4(2)
C10 C9 C8 122.1(2)
C14 C9 C8 119.5(2)
C9 C10 C11 120.8(2)
C9 C10 H10 119.6
C11 C10 H10 119.6
C12 C11 C10 119.8(3)
C12 C11 H11 120.1
C10 C11 H11 120.1
C11 C12 C13 120.3(3)
C11 C12 H12 119.9
C13 C12 H12 119.9
C12 C13 C14 119.4(3)
C12 C13 H13 120.3
C14 C13 H13 120.3
C13 C14 C9 121.3(3)
C13 C14 H14 119.3
C9 C14 H14 119.3
N1 C15 C17 109.95(18)
N1 C15 C16 111.5(2)
C17 C15 C16 113.5(2)
N1 C15 H15 107.2
C17 C15 H15 107.2
C16 C15 H15 107.2
C15 C16 H16A 109.5
C15 C16 H16B 109.5
H16A C16 H16B 109.5
C15 C16 H16C 109.5
H16A C16 H16C 109.5
H16B C16 H16C 109.5
C18 C17 C22 117.6(3)
C18 C17 C15 119.9(2)
C22 C17 C15 122.5(3)
C17 C18 C19 122.0(3)
C17 C18 H18 119.0
C19 C18 H18 119.0
C18 C19 C20 118.8(4)
C18 C19 H19 120.6
C20 C19 H19 120.6
C21 C20 C19 119.7(4)
C21 C20 H20 120.2
C19 C20 H20 120.2
C20 C21 C22 121.5(4)
C20 C21 H21 119.2
C22 C21 H21 119.2
C21 C22 C17 120.4(4)
C21 C22 H22 119.8
C17 C22 H22 119.8

loop_
_geom_bond_atom_site_label_1
_geom_bond_atom_site_label_2
_geom_bond_distance
N1 C8 1.486(3)
N1 C15 1.486(3)
N1 H1A 0.9000
O1 C1 1.437(3)
O1 H1 0.8200
C1 C2 1.510(3)
C1 C8 1.543(3)
C1 H1C 0.9800
C2 C3 1.389(4)
C2 C7 1.390(4)
C3 C4 1.368(3)
C3 H3 0.9300
C4 C5 1.393(5)
C4 H4 0.9300
C5 C6 1.375(4)
C5 H5 0.9300
C6 C7 1.387(4)
C6 H6 0.9300
C7 H7 0.9300
C8 C9 1.531(3)
C8 H8 0.9800
C9 C10 1.370(4)
C9 C14 1.387(3)
C10 C11 1.394(4)
C10 H10 0.9300
C11 C12 1.371(4)
C11 H11 0.9300
C12 C13 1.374(4)
C12 H12 0.9300
C13 C14 1.380(4)
C13 H13 0.9300
C14 H14 0.9300
C15 C17 1.510(3)
C15 C16 1.517(4)
C15 H15 0.9800
C16 H16A 0.9600
C16 H16B 0.9600
C16 H16C 0.9600
C17 C18 1.380(4)
C17 C22 1.384(4)
C18 C19 1.382(4)
C18 H18 0.9300
C19 C20 1.396(6)
C19 H19 0.9300
C20 C21 1.339(6)
C20 H20 0.9300
C21 C22 1.384(5)
C21 H21 0.9300
C22 H22 0.9300

loop_
_geom_hbond_atom_site_label_D
_geom_hbond_atom_site_label_H
_geom_hbond_atom_site_label_A
_geom_hbond_site_symmetry_A
_geom_hbond_distance_DH
_geom_hbond_distance_HA
_geom_hbond_distance_DA
_geom_hbond_angle_DHA
N1 H1A O1 4_557 0.90 2.04 2.908(2) 160.4

loop_
_geom_torsion_atom_site_label_1
_geom_torsion_atom_site_label_2
_geom_torsion_atom_site_label_3
_geom_torsion_atom_site_label_4
_geom_torsion
O1 C1 C2 C3 21.1(3)
C8 C1 C2 C3 -100.0(3)
O1 C1 C2 C7 -161.18(19)
C8 C1 C2 C7 77.7(3)
C7 C2 C3 C4 -0.8(3)
C1 C2 C3 C4 177.0(2)
C2 C3 C4 C5 -0.1(4)
C3 C4 C5 C6 0.4(4)
C4 C5 C6 C7 0.1(4)
C5 C6 C7 C2 -1.0(4)
C3 C2 C7 C6 1.3(3)
C1 C2 C7 C6 -176.5(2)
C15 N1 C8 C9 -43.9(3)
C15 N1 C8 C1 -170.87(19)
O1 C1 C8 N1 56.5(2)
C2 C1 C8 N1 -179.96(17)
O1 C1 C8 C9 -71.7(2)
C2 C1 C8 C9 51.9(3)
N1 C8 C9 C10 -53.9(3)
C1 C8 C9 C10 70.9(3)
N1 C8 C9 C14 126.1(2)
C1 C8 C9 C14 -109.1(2)
C14 C9 C10 C11 -0.1(4)
C8 C9 C10 C11 179.9(2)
C9 C10 C11 C12 -0.1(4)
C10 C11 C12 C13 0.7(4)
C11 C12 C13 C14 -1.0(4)
C12 C13 C14 C9 0.8(4)
C10 C9 C14 C13 -0.2(4)
C8 C9 C14 C13 179.8(2)
C8 N1 C15 C17 170.64(18)
C8 N1 C15 C16 -62.6(3)
N1 C15 C17 C18 -93.4(2)
C16 C15 C17 C18 140.9(3)
N1 C15 C17 C22 87.2(3)
C16 C15 C17 C22 -38.4(3)
C22 C17 C18 C19 -0.2(4)
C15 C17 C18 C19 -179.5(2)
C17 C18 C19 C20 1.7(5)
C18 C19 C20 C21 -2.5(5)
C19 C20 C21 C22 1.8(6)
C20 C21 C22 C17 -0.2(5)
C18 C17 C22 C21 -0.6(4)
C15 C17 C22 C21 178.8(3)

loop_
_cod_related_entry_id
_cod_related_entry_database
_cod_related_entry_code
1 ChemSpider 10532592
